data_7708023
loop_
_publ_author_name
'Swain, Abinash'
'Martin, Robert'
'Vignesh, Kuduva R.'
'Rajaraman, Gopalan'
'Murray, Keith S.'
'Langley, Stuart K.'

_publ_section_title
;
 Enhancing the barrier height for magnetization reversal in 4d/4f
 RuIII2LnIII2 "butterfly" single molecule magnets (Ln = Gd, Dy) <i>via</i>
 targeted structural alterations.
;
_journal_issue 35
_journal_name_full 'Dalton transactions (Cambridge, England : 2003)'
_journal_page_first 12265
_journal_page_last 12274
_journal_paper_doi 10.1039/d1dt01770e
_journal_volume 50
_journal_year 2021
_chemical_formula_sum 'C40 H48 Gd2 N4 O20 Ru2'
_chemical_formula_weight 1421.46
_space_group_IT_number 14
_space_group_name_Hall '-P 2yn'
_space_group_name_H-M_alt 'P 1 21/n 1'
_symmetry_cell_setting monoclinic
_symmetry_space_group_name_H-M 'P 1 21/n 1'
_atom_sites_solution_hydrogens geom
_atom_sites_solution_primary direct
_atom_sites_solution_secondary difmap
_audit_creation_method SHELXL-97
_audit_update_record
;
2021-05-25 deposited with the CCDC.	2021-08-09 downloaded from the CCDC.
;
_cell_angle_alpha 90.00
_cell_angle_beta 92.35(3)
_cell_angle_gamma 90.00
_cell_formula_units_Z 2
_cell_length_a 8.0820(16)
_cell_length_b 17.209(3)
_cell_length_c 17.212(3)
_cell_measurement_reflns_used 9362
_cell_measurement_temperature 123(2)
_cell_measurement_theta_max 27.34
_cell_measurement_theta_min 2.12
_cell_volume 2391.9(8)
_computing_cell_refinement 'Bruker Apex2 V2.0'
_computing_data_collection 'Bruker Apex2 V2.0'
_computing_data_reduction 'Bruker Apex2 V2.0'
_computing_molecular_graphics X-SEED
_computing_publication_material CIFTAAB
_computing_structure_refinement 'SHELXL-97 (Sheldrick, 1997)'
_computing_structure_solution 'SHELXS-97 (Sheldrick, 1990)'
_diffrn_ambient_temperature 123(2)
_diffrn_measured_fraction_theta_full 0.980
_diffrn_measured_fraction_theta_max 0.980
_diffrn_measurement_device_type 'Bruker X8 Apex CCD'
_diffrn_measurement_method 'thin slice phi and omega'
_diffrn_radiation_monochromator graphite
_diffrn_radiation_source 'fine-focus sealed tube'
_diffrn_radiation_type MoK\a
_diffrn_radiation_wavelength 0.71073
_diffrn_reflns_av_R_equivalents 0.0538
_diffrn_reflns_av_sigmaI/netI 0.0331
_diffrn_reflns_limit_h_max 10
_diffrn_reflns_limit_h_min -10
_diffrn_reflns_limit_k_max 22
_diffrn_reflns_limit_k_min -22
_diffrn_reflns_limit_l_max 22
_diffrn_reflns_limit_l_min -22
_diffrn_reflns_number 38797
_diffrn_reflns_theta_full 27.92
_diffrn_reflns_theta_max 27.92
_diffrn_reflns_theta_min 2.65
_exptl_absorpt_coefficient_mu 3.436
_exptl_absorpt_correction_T_max 0.709
_exptl_absorpt_correction_T_min 0.302
_exptl_absorpt_correction_type multi-scan
_exptl_absorpt_process_details SADABS
_exptl_crystal_colour brown
_exptl_crystal_density_diffrn 1.974
_exptl_crystal_density_method 'not measured'
_exptl_crystal_description plate
_exptl_crystal_F_000 1384
_exptl_crystal_size_max 0.5
_exptl_crystal_size_mid 0.3
_exptl_crystal_size_min 0.1
_refine_diff_density_max 1.733
_refine_diff_density_min -1.011
_refine_diff_density_rms 0.123
_refine_ls_extinction_method none
_refine_ls_goodness_of_fit_ref 1.087
_refine_ls_hydrogen_treatment mixed
_refine_ls_matrix_type full
_refine_ls_number_parameters 309
_refine_ls_number_reflns 5612
_refine_ls_number_restraints 0
_refine_ls_restrained_S_all 1.087
_refine_ls_R_factor_all 0.0338
_refine_ls_R_factor_gt 0.0332
_refine_ls_shift/su_max 0.000
_refine_ls_shift/su_mean 0.000
_refine_ls_structure_factor_coef Fsqd
_refine_ls_weighting_details 'calc w=1/[\s^2^(Fo^2^)+(0.0241P)^2^+7.5539P] where P=(Fo^2^+2Fc^2^)/3'
_refine_ls_weighting_scheme calc
_refine_ls_wR_factor_gt 0.0803
_refine_ls_wR_factor_ref 0.0807
_reflns_number_gt 5454
_reflns_number_total 5612
_reflns_threshold_expression >2sigma(I)
_cod_data_source_file d1dt01770e2.cif
_cod_data_source_block pt6012_CCDC2
_cod_depositor_comments 'Adding full bibliography for 7708021--7708025.cif.'
_cod_original_sg_symbol_H-M P2(1)/n
_cod_database_code 7708023

loop_
_symmetry_equiv_pos_as_xyz
'x, y, z'
'-x+1/2, y+1/2, -z+1/2'
'-x, -y, -z'
'x-1/2, -y-1/2, z-1/2'

loop_
_atom_site_label
_atom_site_type_symbol
_atom_site_fract_x
_atom_site_fract_y
_atom_site_fract_z
_atom_site_U_iso_or_equiv
_atom_site_adp_type
_atom_site_occupancy
_atom_site_symmetry_multiplicity
_atom_site_calc_flag
_atom_site_refinement_flags
_atom_site_disorder_assembly
_atom_site_disorder_group
Gd1 Gd 0.49551(2) -0.075229(10) -0.089491(9) 0.02690(7) Uani 1 1 d . . .
Ru1 Ru 0.50820(3) -0.114350(16) 0.098384(15) 0.02622(8) Uani 1 1 d . . .
O3 O 0.6638(3) -0.09896(15) 0.19435(14) 0.0300(5) Uani 1 1 d . . .
O7 O 0.6858(3) -0.17598(16) -0.05771(15) 0.0334(5) Uani 1 1 d . . .
O2 O 0.7017(3) 0.03013(15) 0.18486(16) 0.0327(5) Uani 1 1 d . . .
O1 O 0.6375(3) -0.03340(14) 0.02980(14) 0.0261(5) Uani 1 1 d . . .
O4 O 0.3628(3) -0.03007(16) 0.13540(15) 0.0318(5) Uani 1 1 d . . .
O6 O 0.6599(3) -0.20429(15) 0.06864(15) 0.0311(5) Uani 1 1 d . . .
O5 O 0.3591(3) -0.13844(15) 0.00697(15) 0.0303(5) Uani 1 1 d . . .
O8 O 0.3870(4) -0.18990(16) -0.15932(16) 0.0387(6) Uani 1 1 d . . .
C14 C 0.7173(4) -0.2162(2) 0.0019(2) 0.0297(7) Uani 1 1 d . . .
O9 O 0.5858(4) -0.12691(18) -0.21427(17) 0.0427(7) Uani 1 1 d . . .
C2 C 0.7284(4) -0.0343(2) 0.2165(2) 0.0283(7) Uani 1 1 d . . .
C3 C 0.8458(4) -0.0381(2) 0.2859(2) 0.0299(7) Uani 1 1 d . . .
C1 C 0.8149(4) -0.0328(2) 0.0306(2) 0.0329(7) Uani 1 1 d . . .
H1A H 0.8585 -0.0713 0.0680 0.049 Uiso 1 1 calc R . .
H1B H 0.8555 0.0189 0.0457 0.049 Uiso 1 1 calc R . .
H1C H 0.8520 -0.0456 -0.0214 0.049 Uiso 1 1 calc R . .
N1 N 0.3501(4) -0.1860(2) 0.15735(19) 0.0366(7) Uani 1 1 d . . .
N2 N 0.4815(5) -0.1828(2) -0.21662(19) 0.0415(8) Uani 1 1 d . . .
C8 C 0.8897(5) -0.1097(2) 0.3185(2) 0.0329(7) Uani 1 1 d . . .
H8 H 0.8424 -0.1562 0.2977 0.040 Uiso 1 1 calc R . .
C20 C 0.9068(5) -0.2971(2) -0.0750(3) 0.0400(9) Uani 1 1 d . . .
H20 H 0.8802 -0.2650 -0.1187 0.048 Uiso 1 1 calc R . .
C18 C 1.0579(6) -0.4029(3) -0.0187(4) 0.0568(14) Uani 1 1 d . . .
H18 H 1.1371 -0.4433 -0.0231 0.068 Uiso 1 1 calc R . .
C15 C 0.8331(5) -0.2837(2) -0.0049(2) 0.0334(8) Uani 1 1 d . . .
C19 C 1.0196(5) -0.3575(3) -0.0814(3) 0.0506(12) Uani 1 1 d . . .
H19 H 1.0697 -0.3670 -0.1295 0.061 Uiso 1 1 calc R . .
O10 O 0.4727(6) -0.2273(2) -0.27205(19) 0.0646(11) Uani 1 1 d . . .
C7 C 1.0019(5) -0.1130(3) 0.3809(3) 0.0420(9) Uani 1 1 d . . .
H7 H 1.0319 -0.1618 0.4031 0.050 Uiso 1 1 calc R . .
C4 C 0.9163(6) 0.0296(2) 0.3162(3) 0.0434(10) Uani 1 1 d . . .
H4 H 0.8871 0.0785 0.2940 0.052 Uiso 1 1 calc R . .
C6 C 1.0709(6) -0.0457(3) 0.4114(3) 0.0485(11) Uani 1 1 d . . .
H6 H 1.1471 -0.0483 0.4548 0.058 Uiso 1 1 calc R . .
C9 C 0.2412(7) -0.0551(3) 0.1866(3) 0.0580(13) Uani 1 1 d . . .
H9A H 0.1311 -0.0534 0.1592 0.070 Uiso 1 1 calc R . .
H9B H 0.2390 -0.0191 0.2314 0.070 Uiso 1 1 calc R . .
C5 C 1.0294(7) 0.0257(3) 0.3790(3) 0.0535(13) Uani 1 1 d . . .
H5 H 1.0783 0.0719 0.3997 0.064 Uiso 1 1 calc R . .
C16 C 0.8703(5) -0.3306(2) 0.0586(3) 0.0419(9) Uani 1 1 d . . .
H16 H 0.8194 -0.3215 0.1066 0.050 Uiso 1 1 calc R . .
C10 C 0.2729(7) -0.1342(3) 0.2152(3) 0.0573(13) Uani 1 1 d . . .
H10A H 0.1668 -0.1575 0.2302 0.069 Uiso 1 1 calc R . .
H10B H 0.3467 -0.1314 0.2624 0.069 Uiso 1 1 calc R . .
C17 C 0.9833(7) -0.3914(3) 0.0517(4) 0.0562(13) Uani 1 1 d . . .
H17 H 1.0089 -0.4246 0.0947 0.067 Uiso 1 1 calc R . .
C13 C 0.4328(7) -0.2507(3) 0.1990(3) 0.0580(13) Uani 1 1 d . . .
H13A H 0.5124 -0.2300 0.2382 0.087 Uiso 1 1 calc R . .
H13B H 0.4912 -0.2829 0.1620 0.087 Uiso 1 1 calc R . .
H13C H 0.3500 -0.2822 0.2246 0.087 Uiso 1 1 calc R . .
C12 C 0.2701(7) -0.2072(3) 0.0204(3) 0.0572(13) Uani 1 1 d . . .
H12A H 0.3392 -0.2524 0.0069 0.069 Uiso 1 1 calc R . .
H12B H 0.1694 -0.2080 -0.0144 0.069 Uiso 1 1 calc R . .
C11 C 0.2229(9) -0.2150(5) 0.0985(3) 0.084(2) Uani 1 1 d . . .
H11A H 0.2006 -0.2705 0.1091 0.101 Uiso 1 1 calc R . .
H11B H 0.1185 -0.1860 0.1049 0.101 Uiso 1 1 calc R . .

loop_
_atom_site_aniso_label
_atom_site_aniso_U_11
_atom_site_aniso_U_22
_atom_site_aniso_U_33
_atom_site_aniso_U_23
_atom_site_aniso_U_13
_atom_site_aniso_U_12
Gd1 0.02780(10) 0.02804(10) 0.02446(10) -0.00466(6) -0.00376(6) 0.00452(6)
Ru1 0.02471(14) 0.02886(15) 0.02489(13) -0.00479(10) -0.00130(10) -0.00146(10)
O3 0.0319(13) 0.0299(12) 0.0277(12) -0.0027(10) -0.0062(10) -0.0009(10)
O7 0.0339(13) 0.0354(13) 0.0306(13) -0.0039(10) -0.0024(10) 0.0109(11)
O2 0.0352(14) 0.0297(12) 0.0323(13) -0.0024(10) -0.0102(10) 0.0042(10)
O1 0.0215(11) 0.0305(12) 0.0261(11) -0.0023(9) -0.0011(9) 0.0003(9)
O4 0.0260(12) 0.0380(14) 0.0315(13) -0.0058(10) 0.0026(10) 0.0010(10)
O6 0.0329(13) 0.0276(12) 0.0324(13) -0.0032(10) -0.0028(10) 0.0023(10)
O5 0.0257(12) 0.0331(13) 0.0318(12) -0.0078(10) -0.0029(9) -0.0051(10)
O8 0.0532(17) 0.0326(13) 0.0298(13) -0.0056(11) -0.0048(12) 0.0028(12)
C14 0.0251(16) 0.0296(17) 0.0340(17) -0.0067(13) -0.0055(13) 0.0015(13)
O9 0.0510(18) 0.0444(16) 0.0328(14) -0.0044(12) 0.0021(12) 0.0103(14)
C2 0.0260(16) 0.0330(17) 0.0258(16) -0.0060(13) -0.0019(12) 0.0012(13)
C3 0.0277(16) 0.0349(17) 0.0268(16) -0.0033(13) -0.0027(13) 0.0029(14)
C1 0.0229(16) 0.0394(19) 0.0363(19) -0.0015(15) -0.0008(13) 0.0018(14)
N1 0.0370(17) 0.0389(17) 0.0343(16) -0.0038(13) 0.0047(13) -0.0121(14)
N2 0.061(2) 0.0343(17) 0.0282(15) -0.0039(13) -0.0077(15) 0.0126(16)
C8 0.0270(17) 0.0378(19) 0.0337(18) -0.0001(15) -0.0031(14) 0.0015(14)
C20 0.0305(18) 0.040(2) 0.049(2) -0.0131(17) -0.0060(16) 0.0053(16)
C18 0.037(2) 0.039(2) 0.093(4) -0.023(2) -0.011(2) 0.0082(19)
C15 0.0282(17) 0.0287(17) 0.043(2) -0.0089(15) -0.0083(14) 0.0036(14)
C19 0.032(2) 0.046(2) 0.073(3) -0.024(2) -0.004(2) 0.0085(18)
O10 0.116(3) 0.0435(18) 0.0338(16) -0.0142(14) 0.0010(18) 0.010(2)
C7 0.041(2) 0.047(2) 0.038(2) 0.0055(17) -0.0062(16) 0.0049(18)
C4 0.052(3) 0.034(2) 0.043(2) -0.0058(16) -0.0188(19) 0.0030(18)
C6 0.054(3) 0.051(3) 0.039(2) -0.0006(19) -0.0189(19) 0.005(2)
C9 0.063(3) 0.055(3) 0.059(3) -0.003(2) 0.031(3) -0.001(2)
C5 0.066(3) 0.044(2) 0.048(3) -0.0108(19) -0.030(2) 0.001(2)
C16 0.041(2) 0.0321(19) 0.052(2) -0.0046(17) -0.0127(18) 0.0033(16)
C10 0.059(3) 0.055(3) 0.060(3) 0.003(2) 0.030(2) 0.000(2)
C17 0.054(3) 0.034(2) 0.079(4) 0.000(2) -0.022(3) 0.007(2)
C13 0.061(3) 0.049(3) 0.065(3) 0.017(2) 0.016(2) -0.002(2)
C12 0.064(3) 0.063(3) 0.044(2) -0.004(2) -0.008(2) -0.037(3)
C11 0.092(5) 0.112(5) 0.048(3) 0.002(3) -0.009(3) -0.076(4)

loop_
_atom_type_symbol
_atom_type_description
_atom_type_scat_dispersion_real
_atom_type_scat_dispersion_imag
_atom_type_scat_source
C C 0.0033 0.0016 'International Tables Vol C Tables 4.2.6.8 and 6.1.1.4'
H H 0.0000 0.0000 'International Tables Vol C Tables 4.2.6.8 and 6.1.1.4'
N N 0.0061 0.0033 'International Tables Vol C Tables 4.2.6.8 and 6.1.1.4'
O O 0.0106 0.0060 'International Tables Vol C Tables 4.2.6.8 and 6.1.1.4'
Ru Ru -1.2594 0.8363 'International Tables Vol C Tables 4.2.6.8 and 6.1.1.4'
Gd Gd -0.1653 3.9035 'International Tables Vol C Tables 4.2.6.8 and 6.1.1.4'

loop_
_geom_angle_atom_site_label_1
_geom_angle_atom_site_label_2
_geom_angle_atom_site_label_3
_geom_angle
_geom_angle_site_symmetry_1
_geom_angle_site_symmetry_3
_geom_angle_publ_flag
O4 Gd1 O5 151.54(9) 3_655 . ?
O4 Gd1 O7 109.17(10) 3_655 . ?
O5 Gd1 O7 79.24(9) . . ?
O4 Gd1 O2 80.46(10) 3_655 3_655 ?
O5 Gd1 O2 109.00(10) . 3_655 ?
O7 Gd1 O2 144.27(9) . 3_655 ?
O4 Gd1 O1 76.83(9) 3_655 3_655 ?
O5 Gd1 O1 79.85(9) . 3_655 ?
O7 Gd1 O1 140.12(9) . 3_655 ?
O2 Gd1 O1 75.06(9) 3_655 3_655 ?
O4 Gd1 O1 80.32(9) 3_655 . ?
O5 Gd1 O1 75.71(8) . . ?
O7 Gd1 O1 74.98(9) . . ?
O2 Gd1 O1 140.51(9) 3_655 . ?
O1 Gd1 O1 67.13(10) 3_655 . ?
O4 Gd1 O8 129.65(9) 3_655 . ?
O5 Gd1 O8 78.54(9) . . ?
O7 Gd1 O8 74.93(10) . . ?
O2 Gd1 O8 73.00(9) 3_655 . ?
O1 Gd1 O8 132.58(9) 3_655 . ?
O1 Gd1 O8 143.34(9) . . ?
O4 Gd1 O9 79.37(10) 3_655 . ?
O5 Gd1 O9 128.74(10) . . ?
O7 Gd1 O9 73.98(10) . . ?
O2 Gd1 O9 74.29(10) 3_655 . ?
O1 Gd1 O9 143.71(9) 3_655 . ?
O1 Gd1 O9 134.44(10) . . ?
O8 Gd1 O9 52.78(11) . . ?
O5 Ru1 O4 93.36(11) . . ?
O5 Ru1 O3 175.37(10) . . ?
O4 Ru1 O3 89.92(11) . . ?
O5 Ru1 O6 89.67(10) . . ?
O4 Ru1 O6 175.69(11) . . ?
O3 Ru1 O6 86.88(10) . . ?
O5 Ru1 N1 84.10(12) . . ?
O4 Ru1 N1 83.84(13) . . ?
O3 Ru1 N1 93.01(12) . . ?
O6 Ru1 N1 93.44(13) . . ?
O5 Ru1 O1 89.60(10) . . ?
O4 Ru1 O1 90.59(11) . . ?
O3 Ru1 O1 93.64(10) . . ?
O6 Ru1 O1 92.49(10) . . ?
N1 Ru1 O1 171.32(12) . . ?
O5 Ru1 Gd1 99.63(8) . 3_655 ?
O4 Ru1 Gd1 44.10(8) . 3_655 ?
O3 Ru1 Gd1 85.00(7) . 3_655 ?
O6 Ru1 Gd1 138.25(8) . 3_655 ?
N1 Ru1 Gd1 127.81(10) . 3_655 ?
O1 Ru1 Gd1 47.45(7) . 3_655 ?
C2 O3 Ru1 125.5(2) . . ?
C14 O7 Gd1 134.5(2) . . ?
C2 O2 Gd1 133.7(2) . 3_655 ?
C1 O1 Ru1 120.9(2) . . ?
C1 O1 Gd1 117.0(2) . 3_655 ?
Ru1 O1 Gd1 91.93(9) . 3_655 ?
C1 O1 Gd1 116.7(2) . . ?
Ru1 O1 Gd1 92.84(9) . . ?
Gd1 O1 Gd1 112.87(10) 3_655 . ?
C9 O4 Ru1 114.3(3) . . ?
C9 O4 Gd1 145.4(3) . 3_655 ?
Ru1 O4 Gd1 98.95(11) . 3_655 ?
C14 O6 Ru1 126.2(2) . . ?
C12 O5 Ru1 110.0(3) . . ?
C12 O5 Gd1 141.0(3) . . ?
Ru1 O5 Gd1 100.34(10) . . ?
N2 O8 Gd1 95.0(2) . . ?
O7 C14 O6 125.4(3) . . ?
O7 C14 C15 118.0(3) . . ?
O6 C14 C15 116.6(3) . . ?
N2 O9 Gd1 94.6(2) . . ?
O2 C2 O3 125.5(3) . . ?
O2 C2 C3 118.6(3) . . ?
O3 C2 C3 115.9(3) . . ?
C4 C3 C8 119.7(3) . . ?
C4 C3 C2 120.0(3) . . ?
C8 C3 C2 120.2(3) . . ?
C13 N1 C10 108.8(4) . . ?
C13 N1 C11 111.3(5) . . ?
C10 N1 C11 110.8(5) . . ?
C13 N1 Ru1 114.4(3) . . ?
C10 N1 Ru1 104.7(3) . . ?
C11 N1 Ru1 106.7(3) . . ?
O10 N2 O9 120.9(4) . . ?
O10 N2 O8 121.6(4) . . ?
O9 N2 O8 117.5(3) . . ?
C7 C8 C3 119.9(4) . . ?
C15 C20 C19 120.0(4) . . ?
C19 C18 C17 121.2(4) . . ?
C16 C15 C20 120.3(4) . . ?
C16 C15 C14 120.4(4) . . ?
C20 C15 C14 119.3(4) . . ?
C18 C19 C20 119.8(5) . . ?
C8 C7 C6 120.3(4) . . ?
C5 C4 C3 119.9(4) . . ?
C7 C6 C5 120.3(4) . . ?
O4 C9 C10 112.1(4) . . ?
C6 C5 C4 119.8(4) . . ?
C15 C16 C17 119.4(5) . . ?
C9 C10 N1 113.8(4) . . ?
C18 C17 C16 119.3(5) . . ?
O5 C12 C11 113.1(4) . . ?
C12 C11 N1 113.9(4) . . ?

loop_
_geom_bond_atom_site_label_1
_geom_bond_atom_site_label_2
_geom_bond_distance
_geom_bond_site_symmetry_2
_geom_bond_publ_flag
Gd1 O4 2.301(3) 3_655 ?
Gd1 O5 2.303(3) . ?
Gd1 O7 2.367(3) . ?
Gd1 O2 2.371(3) 3_655 ?
Gd1 O1 2.407(2) 3_655 ?
Gd1 O1 2.420(2) . ?
Gd1 O8 2.454(3) . ?
Gd1 O9 2.463(3) . ?
Ru1 O5 1.986(2) . ?
Ru1 O4 1.988(3) . ?
Ru1 O3 2.052(3) . ?
Ru1 O6 2.052(3) . ?
Ru1 N1 2.071(3) . ?
Ru1 O1 2.128(3) . ?
Ru1 Gd1 3.2661(7) 3_655 ?
O3 C2 1.280(4) . ?
O7 C14 1.255(5) . ?
O2 C2 1.250(4) . ?
O2 Gd1 2.371(3) 3_655 ?
O1 C1 1.434(4) . ?
O1 Gd1 2.407(2) 3_655 ?
O4 C9 1.414(5) . ?
O4 Gd1 2.301(3) 3_655 ?
O6 C14 1.273(4) . ?
O5 C12 1.409(5) . ?
O8 N2 1.278(5) . ?
C14 C15 1.499(5) . ?
O9 N2 1.278(5) . ?
C2 C3 1.496(5) . ?
C3 C4 1.390(5) . ?
C3 C8 1.394(5) . ?
N1 C13 1.470(6) . ?
N1 C10 1.492(6) . ?
N1 C11 1.498(6) . ?
N2 O10 1.223(4) . ?
C8 C7 1.379(5) . ?
C20 C15 1.386(6) . ?
C20 C19 1.390(6) . ?
C18 C19 1.358(8) . ?
C18 C17 1.390(9) . ?
C15 C16 1.382(6) . ?
C7 C6 1.380(7) . ?
C4 C5 1.388(6) . ?
C6 C5 1.384(7) . ?
C9 C10 1.466(8) . ?
C16 C17 1.398(6) . ?
C12 C11 1.420(7) . ?
